data_7247676
loop_
_publ_author_name
'Zhang, Xiao'
'Zhou, Qian'
'Zhou, Yue'
'Wang, Zihao'
'Wang, Jun'
'Wang, Mingfu'

_publ_section_title
;
 Asymmetric synthesis of chiral (thio)chromanes and exploration on their
 structure-activity relationship in macrophages.
;
_journal_issue 43
_journal_name_full 'RSC advances'
_journal_page_first 30391
_journal_page_last 30400
_journal_paper_doi 10.1039/d3ra06428j
_journal_volume 13
_journal_year 2023
_chemical_absolute_configuration ad
_chemical_formula_moiety 'C20 H22 O3'
_chemical_formula_sum 'C20 H22 O3'
_chemical_formula_weight 310.37
_chemical_name_common cxy1822
_chemical_name_systematic 3ao
_space_group_crystal_system orthorhombic
_space_group_IT_number 19
_space_group_name_Hall 'P 2ac 2ab'
_space_group_name_H-M_alt 'P 21 21 21'
_atom_sites_solution_hydrogens geom
_atom_sites_solution_primary dual
_audit_creation_date 2021-11-09
_audit_creation_method
;
Olex2 1.5
(compiled 2021.08.20 svn.r13c46975 for OlexSys, GUI svn.r6405)
;
_audit_update_record
;
2023-09-20 deposited with the CCDC.	2023-10-06 downloaded from the CCDC.
;
_cell_angle_alpha 90
_cell_angle_beta 90
_cell_angle_gamma 90
_cell_formula_units_Z 4
_cell_length_a 6.4702(3)
_cell_length_b 9.9613(4)
_cell_length_c 25.6312(11)
_cell_measurement_reflns_used 9835
_cell_measurement_temperature 100
_cell_measurement_theta_max 68.61
_cell_measurement_theta_min 3.45
_cell_volume 1651.97(12)
_computing_cell_refinement 'SAINT V8.38A (Bruker, 2018)'
_computing_data_reduction 'SAINT V8.38A (Bruker, 2018)'
_computing_molecular_graphics 'Olex2 1.5 (Dolomanov et al., 2009)'
_computing_publication_material 'Olex2 1.5 (Dolomanov et al., 2009)'
_computing_structure_refinement 'SHELXL 2018/3 (Sheldrick, 2015)'
_computing_structure_solution 'SHELXT  (Sheldrick, 2015)'
_diffrn_ambient_temperature 100
_diffrn_detector 'Bruker PHOTON 100 area detector'
_diffrn_detector_area_resol_mean 7.9
_diffrn_detector_type 'CMOS area detector'
_diffrn_measured_fraction_theta_full 0.999
_diffrn_measured_fraction_theta_max 0.999
_diffrn_measurement_device 'three-circle diffractometer'
_diffrn_measurement_device_type 'Bruker CMOS area detector'
_diffrn_measurement_method '\w and \f scans'
_diffrn_radiation_monochromator 'mirror optics'
_diffrn_radiation_probe x-ray
_diffrn_radiation_type CuK\a
_diffrn_radiation_wavelength 1.54178
_diffrn_reflns_av_R_equivalents 0.0370
_diffrn_reflns_av_unetI/netI 0.0217
_diffrn_reflns_Laue_measured_fraction_full 0.999
_diffrn_reflns_Laue_measured_fraction_max 0.999
_diffrn_reflns_limit_h_max 7
_diffrn_reflns_limit_h_min -7
_diffrn_reflns_limit_k_max 12
_diffrn_reflns_limit_k_min -10
_diffrn_reflns_limit_l_max 30
_diffrn_reflns_limit_l_min -30
_diffrn_reflns_number 19161
_diffrn_reflns_point_group_measured_fraction_full 1.000
_diffrn_reflns_point_group_measured_fraction_max 0.999
_diffrn_reflns_theta_full 67.679
_diffrn_reflns_theta_max 68.603
_diffrn_reflns_theta_min 3.449
_diffrn_source 'microfocus sealed X-ray tube'
_diffrn_source_current 1.0
_diffrn_source_power 0.05
_diffrn_source_type 'Incoatec I\ms'
_diffrn_source_voltage 50.0
_diffrn_standards_number 0
_exptl_absorpt_coefficient_mu 0.660
_exptl_absorpt_correction_T_max 0.7531
_exptl_absorpt_correction_T_min 0.7069
_exptl_absorpt_correction_type multi-scan
_exptl_absorpt_process_details
;
SADABS-2016/2 (Bruker,2016/2) was used for absorption correction.
wR2(int) was 0.0648 before and 0.0556 after correction.
The Ratio of minimum to maximum transmission is 0.9387.
The \l/2 correction factor is Not present.
;
_exptl_crystal_colour colourless
_exptl_crystal_colour_primary colourless
_exptl_crystal_density_diffrn 1.248
_exptl_crystal_description block
_exptl_crystal_F_000 664
_exptl_crystal_size_max 0.41
_exptl_crystal_size_mid 0.35
_exptl_crystal_size_min 0.33
_refine_diff_density_max 0.158
_refine_diff_density_min -0.136
_refine_diff_density_rms 0.030
_refine_ls_abs_structure_details
;
 Flack x determined using 1213 quotients [(I+)-(I-)]/[(I+)+(I-)]
 (Parsons, Flack and Wagner, Acta Cryst. B69 (2013) 249-259).
;
_refine_ls_abs_structure_Flack -0.12(6)
_refine_ls_extinction_coef 0.0086(6)
_refine_ls_extinction_expression Fc^*^=kFc[1+0.001xFc^2^\l^3^/sin(2\q)]^-1/4^
_refine_ls_extinction_method 'SHELXL-2018/3 (Sheldrick 2018)'
_refine_ls_goodness_of_fit_ref 1.034
_refine_ls_hydrogen_treatment constr
_refine_ls_matrix_type full
_refine_ls_number_parameters 211
_refine_ls_number_reflns 3041
_refine_ls_number_restraints 0
_refine_ls_restrained_S_all 1.034
_refine_ls_R_factor_all 0.0261
_refine_ls_R_factor_gt 0.0252
_refine_ls_shift/su_max 0.000
_refine_ls_shift/su_mean 0.000
_refine_ls_structure_factor_coef Fsqd
_refine_ls_weighting_details 'w=1/[\s^2^(Fo^2^)+(0.0343P)^2^+0.2813P] where P=(Fo^2^+2Fc^2^)/3'
_refine_ls_weighting_scheme calc
_refine_ls_wR_factor_gt 0.0639
_refine_ls_wR_factor_ref 0.0645
_reflns_Friedel_coverage 0.705
_reflns_Friedel_fraction_full 1.000
_reflns_Friedel_fraction_max 0.998
_reflns_number_gt 2959
_reflns_number_total 3041
_reflns_threshold_expression 'I > 2\s(I)'
_cod_data_source_file d3ra06428j2.cif
_cod_data_source_block cxy1822
_cod_database_code 7247676
_shelx_shelxl_version_number 2018/3
_shelx_space_group_comment
;
The symmetry employed for this shelxl refinement is uniquely defined
by the following loop, which should always be used as a source of
symmetry information in preference to the above space-group names.
They are only intended as comments.
;
_olex2_refinement_description
;
1. Fixed Uiso
 At 1.2 times of:
  All C(H) groups, All C(H,H) groups
 At 1.5 times of:
  All C(H,H,H) groups
2.a Ternary CH refined with riding coordinates:
 C8(H8)
2.b Secondary CH2 refined with riding coordinates:
 C7(H7A,H7B), C14(H14A,H14B), C15(H15A,H15B)
2.c Aromatic/amide H refined with riding coordinates:
 C4(H4), C11(H11), C12(H12), C16(H16), C17(H17), C19(H19), C20(H20)
2.d X=CH2 refined with riding coordinates:
 C18(H18A,H18B)
2.e Idealised Me refined as rotating group:
 C1(H1A,H1B,H1C), C13(H13A,H13B,H13C)
;
_olex2_submission_special_instructions 'No special instructions were received'

loop_
_space_group_symop_operation_xyz
'x, y, z'
'x+1/2, -y+1/2, -z'
'-x, y+1/2, -z+1/2'
'-x+1/2, -y, z+1/2'

loop_
_atom_site_label
_atom_site_type_symbol
_atom_site_fract_x
_atom_site_fract_y
_atom_site_fract_z
_atom_site_U_iso_or_equiv
_atom_site_adp_type
_atom_site_occupancy
_atom_site_site_symmetry_order
_atom_site_calc_flag
_atom_site_refinement_flags_posn
_atom_site_refinement_flags_adp
_atom_site_refinement_flags_occupancy
_atom_site_disorder_assembly
_atom_site_disorder_group
O1 O -0.77359(18) -0.50958(12) -0.47148(4) 0.0248(3) Uani 1 1 d . . . . .
O2 O -0.45371(18) -0.35968(11) -0.45550(4) 0.0226(3) Uani 1 1 d . . . . .
O3 O -0.82128(18) -0.32878(11) -0.09815(4) 0.0219(3) Uani 1 1 d . . . . .
C1 C -0.9477(3) -0.59364(19) -0.48215(7) 0.0309(4) Uani 1 1 d . . . . .
H1A H -1.067252 -0.561965 -0.462161 0.046 Uiso 1 1 calc R U . . .
H1B H -0.915499 -0.686227 -0.472093 0.046 Uiso 1 1 calc R U . . .
H1C H -0.979646 -0.590337 -0.519500 0.046 Uiso 1 1 calc R U . . .
C2 C -0.7077(2) -0.50331(16) -0.42092(5) 0.0184(3) Uani 1 1 d . . . . .
C3 C -0.5314(2) -0.42223(15) -0.41226(6) 0.0175(3) Uani 1 1 d . . . . .
C4 C -0.4530(2) -0.40830(14) -0.36257(6) 0.0172(3) Uani 1 1 d . . . . .
H4 H -0.334013 -0.354124 -0.357252 0.021 Uiso 1 1 calc R U . . .
C5 C -0.5452(2) -0.47258(14) -0.31940(5) 0.0157(3) Uani 1 1 d . . . . .
C6 C -0.4565(2) -0.45491(14) -0.26615(5) 0.0163(3) Uani 1 1 d . . . . .
C7 C -0.5761(2) -0.50805(15) -0.21987(5) 0.0164(3) Uani 1 1 d . . . . .
H7A H -0.483717 -0.510265 -0.189092 0.020 Uiso 1 1 calc R U . . .
H7B H -0.619751 -0.601374 -0.227294 0.020 Uiso 1 1 calc R U . . .
C8 C -0.7698(2) -0.42321(14) -0.20648(6) 0.0165(3) Uani 1 1 d . . . . .
H8 H -0.854550 -0.414078 -0.238912 0.020 Uiso 1 1 calc R U . . .
C9 C -0.9008(2) -0.49284(15) -0.16568(6) 0.0160(3) Uani 1 1 d . . . . .
C10 C -0.9215(2) -0.44217(15) -0.11511(6) 0.0176(3) Uani 1 1 d . . . . .
C11 C -1.0515(3) -0.50417(17) -0.07885(6) 0.0218(3) Uani 1 1 d . . . . .
H11 H -1.065021 -0.468181 -0.044693 0.026 Uiso 1 1 calc R U . . .
C12 C -1.1603(3) -0.61803(17) -0.09283(6) 0.0240(3) Uani 1 1 d . . . . .
H12 H -1.249368 -0.659908 -0.068268 0.029 Uiso 1 1 calc R U . . .
C13 C -0.2841(3) -0.26934(17) -0.44721(6) 0.0267(4) Uani 1 1 d . . . . .
H13A H -0.163844 -0.319851 -0.434778 0.040 Uiso 1 1 calc R U . . .
H13B H -0.323076 -0.202059 -0.421104 0.040 Uiso 1 1 calc R U . . .
H13C H -0.249628 -0.224392 -0.480089 0.040 Uiso 1 1 calc R U . . .
C14 C -0.7142(3) -0.28193(15) -0.18753(6) 0.0211(3) Uani 1 1 d . . . . .
H14A H -0.598495 -0.246138 -0.208630 0.025 Uiso 1 1 calc R U . . .
H14B H -0.834457 -0.221630 -0.192104 0.025 Uiso 1 1 calc R U . . .
C15 C -0.6523(3) -0.28530(16) -0.13046(6) 0.0226(3) Uani 1 1 d . . . . .
H15A H -0.533962 -0.347191 -0.125886 0.027 Uiso 1 1 calc R U . . .
H15B H -0.607684 -0.194566 -0.119431 0.027 Uiso 1 1 calc R U . . .
C16 C -1.0121(2) -0.60879(15) -0.17830(6) 0.0192(3) Uani 1 1 d . . . . .
H16 H -0.999453 -0.645361 -0.212381 0.023 Uiso 1 1 calc R U . . .
C17 C -1.1399(3) -0.67169(17) -0.14275(6) 0.0229(3) Uani 1 1 d . . . . .
H17 H -1.213088 -0.750684 -0.152231 0.028 Uiso 1 1 calc R U . . .
C18 C -0.2771(3) -0.39287(16) -0.25794(6) 0.0209(3) Uani 1 1 d . . . . .
H18A H -0.200862 -0.358033 -0.286572 0.025 Uiso 1 1 calc R U . . .
H18B H -0.225350 -0.383462 -0.223442 0.025 Uiso 1 1 calc R U . . .
C19 C -0.7185(2) -0.55111(14) -0.32875(6) 0.0180(3) Uani 1 1 d . . . . .
H19 H -0.783856 -0.595220 -0.300332 0.022 Uiso 1 1 calc R U . . .
C20 C -0.7993(3) -0.56687(15) -0.37907(6) 0.0198(3) Uani 1 1 d . . . . .
H20 H -0.917687 -0.621578 -0.384403 0.024 Uiso 1 1 calc R U . . .

loop_
_atom_site_aniso_label
_atom_site_aniso_U_11
_atom_site_aniso_U_22
_atom_site_aniso_U_33
_atom_site_aniso_U_23
_atom_site_aniso_U_13
_atom_site_aniso_U_12
O1 0.0278(6) 0.0300(6) 0.0167(5) 0.0015(4) -0.0038(4) -0.0086(5)
O2 0.0264(6) 0.0252(6) 0.0162(5) 0.0039(4) 0.0008(4) -0.0083(5)
O3 0.0263(6) 0.0204(5) 0.0189(5) -0.0030(4) 0.0038(4) -0.0054(5)
C1 0.0308(9) 0.0399(10) 0.0218(8) -0.0028(7) -0.0050(7) -0.0127(8)
C2 0.0200(7) 0.0186(7) 0.0165(7) -0.0006(5) -0.0017(6) 0.0017(6)
C3 0.0200(7) 0.0157(7) 0.0167(7) 0.0027(5) 0.0031(6) 0.0012(6)
C4 0.0167(7) 0.0144(7) 0.0204(7) 0.0004(6) 0.0006(6) 0.0003(6)
C5 0.0161(7) 0.0135(6) 0.0175(7) 0.0007(5) 0.0008(5) 0.0034(6)
C6 0.0179(7) 0.0130(7) 0.0180(7) 0.0018(5) 0.0005(6) 0.0037(6)
C7 0.0178(7) 0.0157(7) 0.0158(7) 0.0014(5) -0.0004(5) 0.0013(6)
C8 0.0171(7) 0.0161(7) 0.0162(7) 0.0021(5) 0.0000(6) 0.0009(6)
C9 0.0146(7) 0.0162(7) 0.0174(7) 0.0031(6) -0.0001(5) 0.0024(6)
C10 0.0175(7) 0.0153(7) 0.0200(7) 0.0009(6) -0.0006(6) 0.0006(6)
C11 0.0229(7) 0.0243(8) 0.0183(7) 0.0025(6) 0.0025(6) 0.0012(7)
C12 0.0212(8) 0.0256(8) 0.0252(8) 0.0084(6) 0.0043(7) -0.0026(7)
C13 0.0306(9) 0.0292(8) 0.0201(8) 0.0032(6) 0.0026(7) -0.0126(7)
C14 0.0246(8) 0.0158(7) 0.0228(8) 0.0020(6) 0.0051(6) 0.0002(6)
C15 0.0237(8) 0.0191(8) 0.0250(8) -0.0038(6) 0.0040(6) -0.0053(7)
C16 0.0193(7) 0.0192(7) 0.0191(7) 0.0002(6) -0.0012(6) 0.0007(6)
C17 0.0206(7) 0.0208(8) 0.0274(8) 0.0041(6) -0.0023(6) -0.0042(6)
C18 0.0183(7) 0.0257(8) 0.0188(7) 0.0040(6) -0.0017(6) -0.0001(6)
C19 0.0186(7) 0.0178(7) 0.0176(7) 0.0026(5) 0.0024(6) 0.0005(6)
C20 0.0194(7) 0.0179(7) 0.0222(7) -0.0004(6) -0.0001(6) -0.0023(6)

loop_
_atom_type_symbol
_atom_type_description
_atom_type_scat_dispersion_real
_atom_type_scat_dispersion_imag
_atom_type_scat_source
C C 0.0181 0.0091 'International Tables Vol C Tables 4.2.6.8 and 6.1.1.4'
H H 0.0000 0.0000 'International Tables Vol C Tables 4.2.6.8 and 6.1.1.4'
O O 0.0492 0.0322 'International Tables Vol C Tables 4.2.6.8 and 6.1.1.4'

loop_
_geom_angle_atom_site_label_1
_geom_angle_atom_site_label_2
_geom_angle_atom_site_label_3
_geom_angle
_geom_angle_site_symmetry_1
_geom_angle_site_symmetry_3
_geom_angle_publ_flag
C2 O1 C1 117.00(12) . . ?
C3 O2 C13 116.55(12) . . ?
C10 O3 C15 115.12(12) . . ?
O1 C1 H1A 109.5 . . ?
O1 C1 H1B 109.5 . . ?
O1 C1 H1C 109.5 . . ?
H1A C1 H1B 109.5 . . ?
H1A C1 H1C 109.5 . . ?
H1B C1 H1C 109.5 . . ?
O1 C2 C3 115.24(13) . . ?
O1 C2 C20 125.66(14) . . ?
C20 C2 C3 119.09(13) . . ?
O2 C3 C2 115.43(13) . . ?
O2 C3 C4 124.60(14) . . ?
C4 C3 C2 119.95(13) . . ?
C3 C4 H4 119.2 . . ?
C3 C4 C5 121.57(14) . . ?
C5 C4 H4 119.2 . . ?
C4 C5 C6 120.12(13) . . ?
C19 C5 C4 117.52(13) . . ?
C19 C5 C6 122.36(13) . . ?
C5 C6 C7 118.69(13) . . ?
C18 C6 C5 122.32(14) . . ?
C18 C6 C7 118.98(13) . . ?
C6 C7 H7A 108.9 . . ?
C6 C7 H7B 108.9 . . ?
C6 C7 C8 113.36(12) . . ?
H7A C7 H7B 107.7 . . ?
C8 C7 H7A 108.9 . . ?
C8 C7 H7B 108.9 . . ?
C7 C8 H8 108.0 . . ?
C9 C8 C7 110.84(11) . . ?
C9 C8 H8 108.0 . . ?
C9 C8 C14 109.47(12) . . ?
C14 C8 C7 112.41(13) . . ?
C14 C8 H8 108.0 . . ?
C10 C9 C8 121.93(13) . . ?
C10 C9 C16 117.60(13) . . ?
C16 C9 C8 120.44(13) . . ?
O3 C10 C9 123.06(13) . . ?
O3 C10 C11 115.93(13) . . ?
C11 C10 C9 121.00(14) . . ?
C10 C11 H11 120.1 . . ?
C12 C11 C10 119.79(14) . . ?
C12 C11 H11 120.1 . . ?
C11 C12 H12 119.8 . . ?
C11 C12 C17 120.32(14) . . ?
C17 C12 H12 119.8 . . ?
O2 C13 H13A 109.5 . . ?
O2 C13 H13B 109.5 . . ?
O2 C13 H13C 109.5 . . ?
H13A C13 H13B 109.5 . . ?
H13A C13 H13C 109.5 . . ?
H13B C13 H13C 109.5 . . ?
C8 C14 H14A 109.6 . . ?
C8 C14 H14B 109.6 . . ?
H14A C14 H14B 108.1 . . ?
C15 C14 C8 110.34(12) . . ?
C15 C14 H14A 109.6 . . ?
C15 C14 H14B 109.6 . . ?
O3 C15 C14 111.18(13) . . ?
O3 C15 H15A 109.4 . . ?
O3 C15 H15B 109.4 . . ?
C14 C15 H15A 109.4 . . ?
C14 C15 H15B 109.4 . . ?
H15A C15 H15B 108.0 . . ?
C9 C16 H16 119.0 . . ?
C17 C16 C9 122.03(14) . . ?
C17 C16 H16 119.0 . . ?
C12 C17 H17 120.4 . . ?
C16 C17 C12 119.26(15) . . ?
C16 C17 H17 120.4 . . ?
C6 C18 H18A 120.0 . . ?
C6 C18 H18B 120.0 . . ?
H18A C18 H18B 120.0 . . ?
C5 C19 H19 119.2 . . ?
C5 C19 C20 121.58(14) . . ?
C20 C19 H19 119.2 . . ?
C2 C20 C19 120.29(14) . . ?
C2 C20 H20 119.9 . . ?
C19 C20 H20 119.9 . . ?

loop_
_geom_bond_atom_site_label_1
_geom_bond_atom_site_label_2
_geom_bond_distance
_geom_bond_site_symmetry_2
_geom_bond_publ_flag
O1 C1 1.430(2) . ?
O1 C2 1.3655(17) . ?
O2 C3 1.3672(18) . ?
O2 C13 1.435(2) . ?
O3 C10 1.3731(19) . ?
O3 C15 1.4384(19) . ?
C1 H1A 0.9800 . ?
C1 H1B 0.9800 . ?
C1 H1C 0.9800 . ?
C2 C3 1.415(2) . ?
C2 C20 1.379(2) . ?
C3 C4 1.378(2) . ?
C4 H4 0.9500 . ?
C4 C5 1.411(2) . ?
C5 C6 1.491(2) . ?
C5 C19 1.388(2) . ?
C6 C7 1.5118(19) . ?
C6 C18 1.332(2) . ?
C7 H7A 0.9900 . ?
C7 H7B 0.9900 . ?
C7 C8 1.550(2) . ?
C8 H8 1.0000 . ?
C8 C9 1.514(2) . ?
C8 C14 1.532(2) . ?
C9 C10 1.397(2) . ?
C9 C16 1.399(2) . ?
C10 C11 1.397(2) . ?
C11 H11 0.9500 . ?
C11 C12 1.382(2) . ?
C12 H12 0.9500 . ?
C12 C17 1.393(2) . ?
C13 H13A 0.9800 . ?
C13 H13B 0.9800 . ?
C13 H13C 0.9800 . ?
C14 H14A 0.9900 . ?
C14 H14B 0.9900 . ?
C14 C15 1.517(2) . ?
C15 H15A 0.9900 . ?
C15 H15B 0.9900 . ?
C16 H16 0.9500 . ?
C16 C17 1.381(2) . ?
C17 H17 0.9500 . ?
C18 H18A 0.9500 . ?
C18 H18B 0.9500 . ?
C19 H19 0.9500 . ?
C19 C20 1.401(2) . ?
C20 H20 0.9500 . ?

loop_
_geom_torsion_atom_site_label_1
_geom_torsion_atom_site_label_2
_geom_torsion_atom_site_label_3
_geom_torsion_atom_site_label_4
_geom_torsion
_geom_torsion_site_symmetry_1
_geom_torsion_site_symmetry_2
_geom_torsion_site_symmetry_3
_geom_torsion_site_symmetry_4
_geom_torsion_publ_flag
O1 C2 C3 O2 1.1(2) . . . . ?
O1 C2 C3 C4 179.58(13) . . . . ?
O1 C2 C20 C19 -179.12(15) . . . . ?
O2 C3 C4 C5 177.93(13) . . . . ?
O3 C10 C11 C12 179.27(14) . . . . ?
C1 O1 C2 C3 178.20(14) . . . . ?
C1 O1 C2 C20 -2.6(2) . . . . ?
C2 C3 C4 C5 -0.4(2) . . . . ?
C3 C2 C20 C19 0.0(2) . . . . ?
C3 C4 C5 C6 -179.81(13) . . . . ?
C3 C4 C5 C19 0.1(2) . . . . ?
C4 C5 C6 C7 171.15(13) . . . . ?
C4 C5 C6 C18 -8.1(2) . . . . ?
C4 C5 C19 C20 0.2(2) . . . . ?
C5 C6 C7 C8 -73.08(17) . . . . ?
C5 C19 C20 C2 -0.3(2) . . . . ?
C6 C5 C19 C20 -179.81(14) . . . . ?
C6 C7 C8 C9 171.07(12) . . . . ?
C6 C7 C8 C14 -66.07(16) . . . . ?
C7 C8 C9 C10 111.58(15) . . . . ?
C7 C8 C9 C16 -70.79(17) . . . . ?
C7 C8 C14 C15 -80.40(16) . . . . ?
C8 C9 C10 O3 -1.9(2) . . . . ?
C8 C9 C10 C11 176.70(14) . . . . ?
C8 C9 C16 C17 -177.23(14) . . . . ?
C8 C14 C15 O3 -62.91(17) . . . . ?
C9 C8 C14 C15 43.23(17) . . . . ?
C9 C10 C11 C12 0.6(2) . . . . ?
C9 C16 C17 C12 0.4(2) . . . . ?
C10 O3 C15 C14 47.98(18) . . . . ?
C10 C9 C16 C17 0.5(2) . . . . ?
C10 C11 C12 C17 0.4(2) . . . . ?
C11 C12 C17 C16 -0.9(2) . . . . ?
C13 O2 C3 C2 175.68(14) . . . . ?
C13 O2 C3 C4 -2.8(2) . . . . ?
C14 C8 C9 C10 -12.97(19) . . . . ?
C14 C8 C9 C16 164.66(13) . . . . ?
C15 O3 C10 C9 -15.9(2) . . . . ?
C15 O3 C10 C11 165.39(14) . . . . ?
C16 C9 C10 O3 -179.62(14) . . . . ?
C16 C9 C10 C11 -1.0(2) . . . . ?
C18 C6 C7 C8 106.24(16) . . . . ?
C19 C5 C6 C7 -8.8(2) . . . . ?
C19 C5 C6 C18 171.91(14) . . . . ?
C20 C2 C3 O2 -178.16(13) . . . . ?
C20 C2 C3 C4 0.3(2) . . . . ?
